data_7133762
loop_
_publ_author_name
'Dillon, Alexandra M.'
'Shtukenberg, Alexander G.'
'Demkiw, Krystyna M.'
'Woerpel, K. A.'
'Ward, Michael D.'

_publ_section_title
;
 Hydrogen-bonded frameworks for conformational analysis of reactive
 substrates.
;
_journal_issue 82
_journal_name_full 'Chemical communications (Cambridge, England)'
_journal_page_first 11770
_journal_page_last 11773
_journal_paper_doi 10.1039/d4cc03430a
_journal_volume 60
_journal_year 2024
_chemical_formula_sum 'C23 H29 F N6 O7 S2'
_chemical_formula_weight 584.64
_chemical_name_systematic 'guanidinium 4,4?-biphenyldisulfonate 2-fluoropropiophenone'
_space_group_crystal_system triclinic
_space_group_IT_number 2
_space_group_name_Hall '-P 1'
_space_group_name_H-M_alt 'P -1'
_atom_sites_solution_hydrogens geom
_atom_sites_solution_primary dual
_atom_sites_solution_secondary difmap
_audit_update_record
;
2024-06-20 deposited with the CCDC.	2024-09-25 downloaded from the CCDC.
;
_cell_angle_alpha 96.337(4)
_cell_angle_beta 94.485(4)
_cell_angle_gamma 93.536(4)
_cell_formula_units_Z 4
_cell_length_a 7.3252(5)
_cell_length_b 12.7523(9)
_cell_length_c 30.161(2)
_cell_measurement_reflns_used 9921
_cell_measurement_temperature 100.(2)
_cell_measurement_theta_max 28.31
_cell_measurement_theta_min 2.45
_cell_volume 2784.6(3)
_computing_cell_refinement 'Bruker APEX4'
_computing_data_collection 'Bruker APEX4'
_computing_data_reduction 'Bruker APEX4'
_computing_molecular_graphics 'shelXle (C.B. Huebschle, rev 1380)'
_computing_publication_material 'Bruker APEX4'
_computing_structure_refinement 'SHELXL-2018/3 (Sheldrick, 2018)'
_computing_structure_solution 'SHELXT 2018/2 (Sheldrick, 2018)'
_diffrn_ambient_temperature 100.(2)
_diffrn_measured_fraction_theta_full 0.992
_diffrn_measured_fraction_theta_max 0.992
_diffrn_measurement_device ' 'three-circle diffractometer''
_diffrn_measurement_device_type 'Bruker D8 SMART APEXII'
_diffrn_measurement_method '\f and \w scans'
_diffrn_radiation_monochromator 'multilayer optics'
_diffrn_radiation_probe x-ray
_diffrn_radiation_type MoK\a
_diffrn_radiation_wavelength 0.71073
_diffrn_reflns_av_R_equivalents 0.0624
_diffrn_reflns_av_unetI/netI 0.0642
_diffrn_reflns_limit_h_max 9
_diffrn_reflns_limit_h_min -9
_diffrn_reflns_limit_k_max 16
_diffrn_reflns_limit_k_min -16
_diffrn_reflns_limit_l_max 40
_diffrn_reflns_limit_l_min -40
_diffrn_reflns_number 50789
_diffrn_reflns_theta_full 25.24
_diffrn_reflns_theta_max 28.39
_diffrn_reflns_theta_min 1.61
_diffrn_source Incoatec
_diffrn_source_type 'microfocus sealed X-ray tube'
_exptl_absorpt_coefficient_mu 0.250
_exptl_absorpt_correction_T_max 0.99
_exptl_absorpt_correction_T_min 0.92
_exptl_absorpt_correction_type multi-scan
_exptl_absorpt_process_details
;

Krause, L., Herbst-Irmer, R., Sheldrick, G. M., Stalke, D. (2015).
"Comparison of silver and molybdenum microfocus X-ray sources for
single-crystal structure determination"
J. Appl. Cryst. 48, 3-10.
doi:10.1107/S1600576714022985
;
_exptl_crystal_colour colourless
_exptl_crystal_density_diffrn 1.395
_exptl_crystal_density_method 'not measured'
_exptl_crystal_description plate
_exptl_crystal_F_000 1224
_exptl_crystal_recrystallization_method 'Re-crystallisation from solvent: methanol ethanol'
_exptl_crystal_size_max 0.360
_exptl_crystal_size_mid 0.190
_exptl_crystal_size_min 0.030
_refine_diff_density_max 1.887
_refine_diff_density_min -0.928
_refine_ls_extinction_method none
_refine_ls_goodness_of_fit_ref 1.131
_refine_ls_hydrogen_treatment constr
_refine_ls_matrix_type full
_refine_ls_number_parameters 669
_refine_ls_number_reflns 13848
_refine_ls_number_restraints 249
_refine_ls_restrained_S_all 1.141
_refine_ls_R_factor_all 0.1782
_refine_ls_R_factor_gt 0.1468
_refine_ls_shift/su_max 0.002
_refine_ls_shift/su_mean 0.000
_refine_ls_structure_factor_coef Fsqd
_refine_ls_weighting_details 'w=1/[\s^2^(Fo^2^)+(0.0539P)^2^+33.4676P] where P=(Fo^2^+2Fc^2^)/3'
_refine_ls_weighting_scheme calc
_refine_ls_wR_factor_gt 0.2969
_refine_ls_wR_factor_ref 0.3125
_reflns_Friedel_coverage 0.000
_reflns_number_gt 9939
_reflns_number_total 13848
_reflns_threshold_expression 'I > 2\s(I)'
_cod_data_source_file d4cc03430a2.cif
_cod_data_source_block 23mdw65d
_cod_depositor_comments 'Adding full bibliography for 7133757--7133764.cif.'
_cod_database_code 7133762

loop_
_space_group_symop_operation_xyz
'x, y, z'
'-x, -y, -z'

loop_
_atom_site_type_symbol
_atom_site_label
_atom_site_fract_x
_atom_site_fract_y
_atom_site_fract_z
_atom_site_U_iso_or_equiv
_atom_site_adp_type
_atom_site_calc_flag
_atom_site_refinement_flags_adp
_atom_site_refinement_flags_occupancy
_atom_site_refinement_flags_posn
_atom_site_occupancy
_atom_site_disorder_assembly
_atom_site_disorder_group
C C44 0.3728(9) 0.5618(10) 0.6956(3) 0.111(7) Uani d U . D 1 . .
H H44A 0.390379 0.637862 0.705452 0.167000 Uiso calc U . R 1 . .
H H44B 0.341822 0.523992 0.720831 0.167000 Uiso calc U . R 1 . .
H H44C 0.272843 0.548662 0.671638 0.167000 Uiso calc U . R 1 . .
C C43 0.5469(11) 0.5234(9) 0.6783(4) 0.122(3) Uani d U . D 1 . .
H H43 0.570068 0.458692 0.693192 0.147000 Uiso calc U . R 1 . .
F F1 0.522(2) 0.4905(17) 0.6356(5) 0.274(10) Uani d U . D 1 . .
O O13 0.7835(14) 0.6539(8) 0.6750(4) 0.139(4) Uani d U . D 1 . .
C C41 0.6964(9) 0.6063(7) 0.6992(3) 0.122(3) Uani d U . D 1 . .
C C35 0.7835(17) 0.6394(11) 0.8424(3) 0.169(8) Uani d U . G 1 . .
H H35 0.804879 0.644530 0.874048 0.203000 Uiso calc U . R 1 . .
C C36 0.8773(13) 0.7098(9) 0.8187(4) 0.158(7) Uani d U . G 1 . .
H H36 0.962864 0.763033 0.834138 0.190000 Uiso calc U . R 1 . .
C C37 0.8461(11) 0.7023(8) 0.7723(4) 0.129(5) Uani d U . DG 1 . .
H H37 0.910193 0.750456 0.756143 0.155000 Uiso calc U . R 1 . .
C C38 0.7209(11) 0.6245(8) 0.7497(3) 0.122(3) Uani d U . DG 1 . .
C C39 0.6271(11) 0.5541(7) 0.7734(3) 0.129(5) Uani d U . DG 1 . .
H H39 0.541551 0.500872 0.757965 0.154000 Uiso calc U . R 1 . .
C C40 0.6584(16) 0.5616(9) 0.8198(3) 0.159(7) Uani d U . G 1 . .
H H40 0.594219 0.513447 0.835961 0.191000 Uiso calc U . R 1 . .
C C46 0.0679(12) 0.0352(10) 0.8126(4) 0.161(6) Uani d U . D 1 . .
H H46 0.106706 -0.035962 0.801285 0.193000 Uiso calc U . R 1 . .
C C45 -0.1130(13) 0.0561(14) 0.7895(5) 0.146(9) Uani d U . D 1 . .
H H45A -0.091734 0.099181 0.765185 0.220000 Uiso calc U . R 1 . .
H H45B -0.186204 0.093979 0.811049 0.220000 Uiso calc U . R 1 . .
H H45C -0.179148 -0.011242 0.777176 0.220000 Uiso calc U . R 1 . .
O O14 0.2966(15) 0.1720(8) 0.8329(3) 0.121(4) Uani d U . D 1 . .
C C42 0.2033(11) 0.1234(9) 0.8019(3) 0.113(4) Uani d U . D 1 . .
F F2 0.042(2) 0.0409(18) 0.8571(4) 0.271(10) Uani d U . D 1 . .
C C29 0.1727(17) 0.0503(9) 0.6765(3) 0.152(7) Uani d U . G 1 . .
H H29 0.115113 -0.004266 0.655043 0.182000 Uiso calc U . R 1 . .
C C30 0.1443(12) 0.0503(6) 0.7215(4) 0.124(5) Uani d U . DG 1 . .
H H30 0.067346 -0.004298 0.730852 0.149000 Uiso calc U . R 1 . .
C C31 0.2286(11) 0.1302(7) 0.7529(2) 0.102(4) Uani d U . DG 1 . .
C C32 0.3413(12) 0.2101(7) 0.7392(3) 0.125(5) Uani d U . DG 1 . .
H H32 0.398896 0.264744 0.760617 0.150000 Uiso calc U . R 1 . .
C C33 0.3697(14) 0.2102(10) 0.6942(4) 0.146(6) Uani d U . G 1 . .
H H33 0.446664 0.264778 0.684809 0.175000 Uiso calc U . R 1 . .
C C34 0.2854(17) 0.1303(11) 0.6628(3) 0.153(7) Uani d U . G 1 . .
H H34 0.304775 0.130274 0.632021 0.184000 Uiso calc U . R 1 . .
S S1 0.42572(19) 0.81798(11) 0.57374(5) 0.0152(3) Uani d . . . 1 . .
S S2 0.4844(2) 0.87824(11) 0.92784(5) 0.0164(3) Uani d . . . 1 . .
O O1 0.5927(5) 0.8734(3) 0.56257(14) 0.0158(8) Uani d . . . 1 . .
O O2 0.2580(6) 0.8657(3) 0.55803(15) 0.0184(9) Uani d . . . 1 . .
O O3 0.4175(6) 0.7045(3) 0.55950(14) 0.0180(9) Uani d . . . 1 . .
O O4 0.6588(6) 0.9390(3) 0.94279(14) 0.0196(9) Uani d . . . 1 . .
O O5 0.3259(6) 0.9341(3) 0.94218(15) 0.0223(9) Uani d . . . 1 . .
O O6 0.4797(6) 0.7699(3) 0.93983(15) 0.0196(9) Uani d . . . 1 . .
C C1 0.4302(9) 0.8304(5) 0.6323(2) 0.0216(13) Uani d . . . 1 . .
C C2 0.2860(9) 0.7850(6) 0.6531(2) 0.0273(14) Uani d . . . 1 . .
H H2 0.183827 0.748458 0.635335 0.033000 Uiso calc U . R 1 . .
C C3 0.2908(9) 0.7926(6) 0.6987(2) 0.0273(14) Uani d . . . 1 . .
H H3 0.193203 0.759384 0.712227 0.033000 Uiso calc U . R 1 . .
C C4 0.4354(9) 0.8481(5) 0.7259(2) 0.0240(13) Uani d . . . 1 . .
C C5 0.5783(9) 0.8945(5) 0.7051(2) 0.0216(13) Uani d . . . 1 . .
H H5 0.679174 0.931887 0.722982 0.026000 Uiso calc U . R 1 . .
C C6 0.5764(8) 0.8872(5) 0.6588(2) 0.0211(12) Uani d . . . 1 . .
H H6 0.673648 0.920518 0.645267 0.025000 Uiso calc U . R 1 . .
C C7 0.4401(9) 0.8556(5) 0.7751(2) 0.0216(13) Uani d . . . 1 . .
C C8 0.3727(10) 0.7709(5) 0.7965(2) 0.0253(14) Uani d . . . 1 . .
H H8 0.317816 0.708383 0.779234 0.030000 Uiso calc U . R 1 . .
C C9 0.3864(9) 0.7786(5) 0.8427(2) 0.0212(12) Uani d . . . 1 . .
H H9 0.339345 0.721110 0.856958 0.025000 Uiso calc U . R 1 . .
C C10 0.4668(9) 0.8682(5) 0.8688(2) 0.0193(12) Uani d . . . 1 . .
C C11 0.5359(9) 0.9541(5) 0.8482(2) 0.0216(13) Uani d . . . 1 . .
H H11 0.590998 1.016168 0.865711 0.026000 Uiso calc U . R 1 . .
C C12 0.5219(9) 0.9466(5) 0.8011(2) 0.0203(12) Uani d . . . 1 . .
H H12 0.568697 1.004038 0.786834 0.024000 Uiso calc U . R 1 . .
S S3 0.92990(19) 0.31483(11) 0.57127(5) 0.0145(3) Uani d . . . 1 . .
S S4 0.9903(2) 0.38234(11) 0.92570(5) 0.0154(3) Uani d . . . 1 . .
O O7 1.0992(5) 0.3718(3) 0.56085(14) 0.0175(9) Uani d . . . 1 . .
O O8 0.7662(6) 0.3643(3) 0.55552(14) 0.0184(9) Uani d . . . 1 . .
O O9 0.9218(6) 0.2019(3) 0.55603(15) 0.0182(9) Uani d . . . 1 . .
O O10 0.8300(6) 0.4367(3) 0.93931(15) 0.0203(9) Uani d . . . 1 . .
O O11 1.1626(6) 0.4418(3) 0.94268(15) 0.0185(9) Uani d . . . 1 . .
O O12 0.9847(6) 0.2731(3) 0.93597(14) 0.0175(9) Uani d . . . 1 . .
C C13 0.9342(8) 0.3272(5) 0.63053(19) 0.0153(11) Uani d . . . 1 . .
C C14 0.8623(8) 0.2451(5) 0.6520(2) 0.0191(12) Uani d . . . 1 . .
H H14 0.811276 0.181453 0.634976 0.023000 Uiso calc U . R 1 . .
C C15 0.8650(9) 0.2564(5) 0.6984(2) 0.0245(14) Uani d . . . 1 . .
H H15 0.814446 0.200495 0.713044 0.029000 Uiso calc U . R 1 . .
C C16 0.9413(8) 0.3490(5) 0.7235(2) 0.0202(13) Uani d . . . 1 . .
C C17 1.0106(8) 0.4309(5) 0.7012(2) 0.0186(12) Uani d . . . 1 . .
H H17 1.061156 0.494946 0.717929 0.022000 Uiso calc U . R 1 . .
C C18 1.0068(8) 0.4201(5) 0.6553(2) 0.0185(12) Uani d . . . 1 . .
H H18 1.054240 0.476686 0.640547 0.022000 Uiso calc U . R 1 . .
C C19 0.9544(9) 0.3595(5) 0.7733(2) 0.0209(13) Uani d . . . 1 . .
C C20 0.8174(9) 0.3090(6) 0.7956(2) 0.0270(14) Uani d . . . 1 . .
H H20 0.717668 0.268382 0.778543 0.032000 Uiso calc U . R 1 . .
C C21 0.8263(10) 0.3178(6) 0.8419(2) 0.0285(15) Uani d . . . 1 . .
H H21 0.731443 0.285762 0.856719 0.034000 Uiso calc U . R 1 . .
C C22 0.9770(8) 0.3747(5) 0.8665(2) 0.0182(12) Uani d . . . 1 . .
C C23 1.1113(9) 0.4244(5) 0.8452(2) 0.0219(13) Uani d . . . 1 . .
H H23 1.212567 0.463768 0.862235 0.026000 Uiso calc U . R 1 . .
C C24 1.0984(9) 0.4170(5) 0.7991(2) 0.0232(13) Uani d . . . 1 . .
H H24 1.190955 0.452265 0.784674 0.028000 Uiso calc U . R 1 . .
N N1 0.9073(7) 0.7467(4) 0.54769(17) 0.0180(10) Uani d . . . 1 . .
H H1A 0.804649 0.779127 0.547418 0.022000 Uiso calc U . R 1 . .
H H1B 1.013635 0.783769 0.549710 0.022000 Uiso calc U . R 1 . .
N N2 1.0562(7) 0.5925(4) 0.54645(18) 0.0191(10) Uani d . . . 1 . .
H H2A 1.163107 0.629091 0.549166 0.023000 Uiso calc U . R 1 . .
H H2B 1.051379 0.523029 0.544676 0.023000 Uiso calc U . R 1 . .
N N3 0.7416(7) 0.5862(4) 0.54199(19) 0.0211(11) Uani d . . . 1 . .
H H3A 0.638891 0.618544 0.541716 0.025000 Uiso calc U . R 1 . .
H H3B 0.738170 0.516792 0.540231 0.025000 Uiso calc U . R 1 . .
C C25 0.9018(8) 0.6422(4) 0.54504(19) 0.0150(11) Uani d . . . 1 . .
N N4 0.4116(7) 0.2460(4) 0.54350(18) 0.0190(10) Uani d . . . 1 . .
H H4A 0.309306 0.278816 0.543110 0.023000 Uiso calc U . R 1 . .
H H4B 0.518069 0.282513 0.544495 0.023000 Uiso calc U . R 1 . .
N N5 0.5598(7) 0.0916(4) 0.54394(18) 0.0180(10) Uani d . . . 1 . .
H H5A 0.666626 0.127971 0.545429 0.022000 Uiso calc U . R 1 . .
H H5B 0.554995 0.022377 0.543331 0.022000 Uiso calc U . R 1 . .
N N6 0.2445(7) 0.0857(4) 0.5411(2) 0.0235(12) Uani d . . . 1 . .
H H6A 0.141824 0.118139 0.540695 0.028000 Uiso calc U . R 1 . .
H H6B 0.241031 0.016502 0.540499 0.028000 Uiso calc U . R 1 . .
C C26 0.4052(8) 0.1415(4) 0.54260(19) 0.0144(11) Uani d . . . 1 . .
N N7 0.4888(7) 0.3225(4) 0.95178(19) 0.0218(11) Uani d . . . 1 . .
H H7A 0.594756 0.357813 0.950295 0.026000 Uiso calc U . R 1 . .
H H7B 0.387353 0.355948 0.952352 0.026000 Uiso calc U . R 1 . .
N N8 0.6339(7) 0.1687(4) 0.95232(18) 0.0197(11) Uani d . . . 1 . .
H H8A 0.630530 0.099887 0.953182 0.024000 Uiso calc U . R 1 . .
H H8B 0.739360 0.204654 0.950870 0.024000 Uiso calc U . R 1 . .
N N9 0.3227(7) 0.1650(4) 0.95535(19) 0.0220(11) Uani d . . . 1 . .
H H9A 0.317820 0.096143 0.956229 0.026000 Uiso calc U . R 1 . .
H H9B 0.221510 0.198684 0.955914 0.026000 Uiso calc U . R 1 . .
C C27 0.4819(8) 0.2177(5) 0.9532(2) 0.0178(12) Uani d . . . 1 . .
N N10 1.1321(7) 0.6704(4) 0.95724(18) 0.0194(11) Uani d . . . 1 . .
H H10A 1.129103 0.601240 0.956858 0.023000 Uiso calc U . R 1 . .
H H10B 1.237737 0.707182 0.957069 0.023000 Uiso calc U . R 1 . .
N N11 0.8170(7) 0.6650(4) 0.95833(18) 0.0205(11) Uani d . . . 1 . .
H H11A 0.714425 0.697452 0.958187 0.025000 Uiso calc U . R 1 . .
H H11B 0.813887 0.596007 0.958648 0.025000 Uiso calc U . R 1 . .
N N12 0.9839(7) 0.8238(4) 0.95760(19) 0.0220(11) Uani d . . . 1 . .
H H12A 0.882493 0.857340 0.957450 0.026000 Uiso calc U . R 1 . .
H H12B 1.090741 0.859225 0.957434 0.026000 Uiso calc U . R 1 . .
C C28 0.9758(8) 0.7199(5) 0.95808(19) 0.0162(11) Uani d . . . 1 . .

loop_
_atom_site_aniso_label
_atom_site_aniso_U_11
_atom_site_aniso_U_22
_atom_site_aniso_U_33
_atom_site_aniso_U_12
_atom_site_aniso_U_13
_atom_site_aniso_U_23
C44 0.041(5) 0.145(13) 0.120(11) -0.048(7) 0.034(6) -0.098(10)
C43 0.053(4) 0.161(9) 0.153(7) 0.040(4) 0.031(5) -0.017(6)
F1 0.198(14) 0.39(2) 0.197(12) 0.077(14) 0.033(10) -0.168(15)
O13 0.145(10) 0.106(8) 0.185(11) 0.062(7) 0.049(9) 0.045(8)
C41 0.053(4) 0.161(9) 0.153(7) 0.040(4) 0.031(5) -0.017(6)
C35 0.137(16) 0.213(19) 0.174(14) 0.140(12) 0.014(10) 0.024(11)
C36 0.072(10) 0.195(17) 0.198(14) 0.060(10) -0.007(11) -0.040(14)
C37 0.066(8) 0.132(11) 0.186(12) 0.047(6) 0.018(9) -0.027(10)
C38 0.053(4) 0.161(9) 0.153(7) 0.040(4) 0.031(5) -0.017(6)
C39 0.088(9) 0.105(9) 0.207(12) 0.074(7) 0.041(10) 0.021(10)
C40 0.198(17) 0.103(11) 0.208(13) 0.107(10) 0.085(14) 0.053(12)
C46 0.031(6) 0.243(16) 0.225(15) 0.049(7) 0.013(8) 0.081(14)
C45 0.063(8) 0.187(18) 0.200(17) -0.051(10) -0.039(10) 0.141(16)
O14 0.167(10) 0.114(8) 0.074(6) 0.063(7) -0.039(6) -0.020(6)
C42 0.050(6) 0.165(13) 0.118(7) 0.035(6) -0.036(6) 0.008(8)
F2 0.225(17) 0.41(3) 0.199(13) 0.029(17) -0.008(11) 0.156(17)
C29 0.221(17) 0.090(9) 0.132(9) 0.117(9) -0.062(12) -0.045(9)
C30 0.100(10) 0.116(10) 0.154(10) 0.078(7) -0.036(9) -0.003(8)
C31 0.086(8) 0.134(10) 0.091(6) 0.088(7) -0.022(6) 0.006(6)
C32 0.074(10) 0.156(13) 0.150(11) 0.060(7) -0.006(9) 0.017(10)
C33 0.087(11) 0.195(15) 0.171(14) 0.067(10) 0.033(11) 0.037(11)
C34 0.154(15) 0.185(15) 0.135(12) 0.148(12) -0.006(9) 0.016(9)
S1 0.0134(6) 0.0158(7) 0.0167(7) 0.0023(5) 0.0016(5) 0.0020(5)
S2 0.0195(7) 0.0150(7) 0.0155(7) 0.0052(5) 0.0021(5) 0.0031(5)
O1 0.0139(19) 0.017(2) 0.017(2) 0.0004(16) 0.0054(16) 0.0036(16)
O2 0.016(2) 0.017(2) 0.023(2) 0.0037(16) 0.0017(17) 0.0051(17)
O3 0.018(2) 0.018(2) 0.019(2) 0.0040(16) 0.0035(16) 0.0027(16)
O4 0.020(2) 0.019(2) 0.020(2) 0.0025(17) 0.0040(17) 0.0035(17)
O5 0.019(2) 0.021(2) 0.028(2) 0.0066(18) 0.0056(18) 0.0015(18)
O6 0.019(2) 0.0123(19) 0.029(2) 0.0029(16) 0.0056(18) 0.0067(17)
C1 0.025(3) 0.019(3) 0.022(3) 0.000(2) 0.008(3) 0.003(2)
C2 0.020(3) 0.036(4) 0.024(3) -0.006(3) -0.001(3) 0.002(3)
C3 0.022(3) 0.040(4) 0.018(3) -0.008(3) 0.005(2) -0.001(3)
C4 0.029(3) 0.023(3) 0.021(3) 0.001(3) 0.006(3) 0.000(2)
C5 0.020(3) 0.027(3) 0.017(3) 0.000(2) -0.002(2) 0.000(2)
C6 0.016(3) 0.028(3) 0.021(3) 0.005(2) 0.003(2) 0.004(2)
C7 0.020(3) 0.024(3) 0.021(3) 0.006(2) 0.003(2) 0.001(2)
C8 0.035(4) 0.021(3) 0.020(3) 0.004(3) 0.003(3) -0.002(2)
C9 0.027(3) 0.016(3) 0.021(3) 0.004(2) 0.005(2) 0.003(2)
C10 0.021(3) 0.018(3) 0.022(3) 0.004(2) 0.013(2) 0.005(2)
C11 0.033(3) 0.016(3) 0.017(3) 0.003(2) 0.007(3) 0.002(2)
C12 0.027(3) 0.019(3) 0.018(3) 0.007(2) 0.011(2) 0.006(2)
S3 0.0149(7) 0.0148(7) 0.0147(7) 0.0041(5) 0.0033(5) 0.0033(5)
S4 0.0167(7) 0.0150(7) 0.0157(7) 0.0048(5) 0.0030(5) 0.0036(5)
O7 0.0120(19) 0.018(2) 0.024(2) 0.0002(16) 0.0041(16) 0.0053(17)
O8 0.017(2) 0.019(2) 0.021(2) 0.0035(17) 0.0006(17) 0.0069(17)
O9 0.019(2) 0.0106(19) 0.025(2) -0.0004(16) 0.0046(17) 0.0021(16)
O10 0.022(2) 0.017(2) 0.023(2) 0.0060(17) 0.0103(18) 0.0026(17)
O11 0.016(2) 0.015(2) 0.024(2) 0.0022(16) -0.0027(17) 0.0020(16)
O12 0.016(2) 0.018(2) 0.019(2) 0.0049(16) 0.0025(16) 0.0052(16)
C13 0.011(3) 0.020(3) 0.015(3) 0.006(2) -0.002(2) 0.004(2)
C14 0.018(3) 0.020(3) 0.019(3) 0.001(2) 0.001(2) 0.005(2)
C15 0.021(3) 0.024(3) 0.031(4) 0.007(3) -0.001(3) 0.014(3)
C16 0.014(3) 0.030(3) 0.019(3) 0.011(2) 0.001(2) 0.008(2)
C17 0.021(3) 0.020(3) 0.016(3) 0.005(2) 0.002(2) 0.002(2)
C18 0.022(3) 0.021(3) 0.013(3) 0.004(2) 0.001(2) 0.005(2)
C19 0.020(3) 0.028(3) 0.017(3) 0.009(3) 0.004(2) 0.008(2)
C20 0.018(3) 0.039(4) 0.025(3) -0.007(3) 0.003(3) 0.007(3)
C21 0.024(3) 0.034(4) 0.026(4) -0.007(3) 0.001(3) 0.004(3)
C22 0.017(3) 0.023(3) 0.014(3) 0.004(2) -0.004(2) 0.003(2)
C23 0.017(3) 0.027(3) 0.021(3) 0.001(2) 0.003(2) 0.001(2)
C24 0.015(3) 0.032(3) 0.024(3) 0.003(3) 0.003(2) 0.010(3)
N1 0.015(2) 0.019(2) 0.022(3) 0.0029(19) 0.005(2) 0.006(2)
N2 0.012(2) 0.015(2) 0.029(3) 0.0008(19) 0.003(2) 0.001(2)
N3 0.016(2) 0.016(2) 0.033(3) 0.001(2) 0.006(2) 0.004(2)
C25 0.016(3) 0.015(3) 0.014(3) 0.004(2) 0.004(2) 0.001(2)
N4 0.016(2) 0.014(2) 0.028(3) 0.0040(19) 0.004(2) 0.005(2)
N5 0.010(2) 0.016(2) 0.029(3) 0.0049(19) 0.006(2) 0.004(2)
N6 0.013(2) 0.018(3) 0.041(3) 0.004(2) 0.006(2) 0.005(2)
C26 0.013(3) 0.014(3) 0.017(3) 0.002(2) 0.002(2) 0.005(2)
N7 0.019(3) 0.016(2) 0.032(3) 0.002(2) 0.004(2) 0.003(2)
N8 0.015(2) 0.017(2) 0.028(3) 0.006(2) 0.002(2) 0.005(2)
N9 0.018(3) 0.020(3) 0.029(3) 0.005(2) 0.003(2) 0.004(2)
C27 0.018(3) 0.020(3) 0.015(3) 0.005(2) -0.002(2) 0.002(2)
N10 0.013(2) 0.019(3) 0.026(3) 0.006(2) 0.001(2) 0.002(2)
N11 0.017(2) 0.016(2) 0.030(3) 0.005(2) 0.002(2) 0.004(2)
N12 0.015(2) 0.016(2) 0.036(3) 0.005(2) 0.003(2) 0.007(2)
C28 0.018(3) 0.019(3) 0.013(3) 0.005(2) 0.006(2) 0.004(2)

loop_
_atom_type_symbol
_atom_type_description
_atom_type_scat_dispersion_real
_atom_type_scat_dispersion_imag
_atom_type_scat_source
C C 0.0033 0.0016 'International Tables Vol C Tables 4.2.6.8 and 6.1.1.4'
H H 0.0000 0.0000 'International Tables Vol C Tables 4.2.6.8 and 6.1.1.4'
F F 0.0171 0.0103 'International Tables Vol C Tables 4.2.6.8 and 6.1.1.4'
N N 0.0061 0.0033 'International Tables Vol C Tables 4.2.6.8 and 6.1.1.4'
O O 0.0106 0.0060 'International Tables Vol C Tables 4.2.6.8 and 6.1.1.4'
S S 0.1246 0.1234 'International Tables Vol C Tables 4.2.6.8 and 6.1.1.4'

loop_
_geom_angle_atom_site_label_1
_geom_angle_atom_site_label_2
_geom_angle_atom_site_label_3
_geom_angle_site_symmetry_1
_geom_angle_site_symmetry_3
_geom_angle
_geom_angle_publ_flag
C43 C44 H44A . . 109.500000 ?
C43 C44 H44B . . 109.500000 ?
H44A C44 H44B . . 109.500000 ?
C43 C44 H44C . . 109.500000 ?
H44A C44 H44C . . 109.500000 ?
H44B C44 H44C . . 109.500000 ?
F1 C43 C44 . . 110.7(10) ?
F1 C43 C41 . . 124.4(13) ?
C44 C43 C41 . . 104.6(4) ?
F1 C43 H43 . . 105.200000 ?
C44 C43 H43 . . 105.200000 ?
C41 C43 H43 . . 105.200000 ?
O13 C41 C38 . . 124.5(7) ?
O13 C41 C43 . . 118.5(8) ?
C38 C41 C43 . . 117.0(5) ?
C36 C35 C40 . . 120.000000 ?
C36 C35 H35 . . 120.000000 ?
C40 C35 H35 . . 120.000000 ?
C37 C36 C35 . . 120.000000 ?
C37 C36 H36 . . 120.000000 ?
C35 C36 H36 . . 120.000000 ?
C36 C37 C38 . . 120.000000 ?
C36 C37 H37 . . 120.000000 ?
C38 C37 H37 . . 120.000000 ?
C37 C38 C39 . . 120.000000 ?
C37 C38 C41 . . 121.8(6) ?
C39 C38 C41 . . 117.9(6) ?
C40 C39 C38 . . 120.000000 ?
C40 C39 H39 . . 120.000000 ?
C38 C39 H39 . . 120.000000 ?
C39 C40 C35 . . 120.000000 ?
C39 C40 H40 . . 120.000000 ?
C35 C40 H40 . . 120.000000 ?
F2 C46 C45 . . 105.9(5) ?
F2 C46 C42 . . 112.6(13) ?
C45 C46 C42 . . 105.1(4) ?
F2 C46 H46 . . 111.000000 ?
C45 C46 H46 . . 111.000000 ?
C42 C46 H46 . . 111.000000 ?
C46 C45 H45A . . 109.500000 ?
C46 C45 H45B . . 109.500000 ?
H45A C45 H45B . . 109.500000 ?
C46 C45 H45C . . 109.500000 ?
H45A C45 H45C . . 109.500000 ?
H45B C45 H45C . . 109.500000 ?
O14 C42 C31 . . 125.3(7) ?
O14 C42 C46 . . 117.2(8) ?
C31 C42 C46 . . 116.8(5) ?
C30 C29 C34 . . 120.000000 ?
C30 C29 H29 . . 120.000000 ?
C34 C29 H29 . . 120.000000 ?
C29 C30 C31 . . 120.000000 ?
C29 C30 H30 . . 120.000000 ?
C31 C30 H30 . . 120.000000 ?
C30 C31 C32 . . 120.000000 ?
C30 C31 C42 . . 118.2(6) ?
C32 C31 C42 . . 121.7(6) ?
C33 C32 C31 . . 120.000000 ?
C33 C32 H32 . . 120.000000 ?
C31 C32 H32 . . 120.000000 ?
C32 C33 C34 . . 120.000000 ?
C32 C33 H33 . . 120.000000 ?
C34 C33 H33 . . 120.000000 ?
C33 C34 C29 . . 120.000000 ?
C33 C34 H34 . . 120.000000 ?
C29 C34 H34 . . 120.000000 ?
O1 S1 O3 . . 112.7(2) ?
O1 S1 O2 . . 112.8(2) ?
O3 S1 O2 . . 111.9(3) ?
O1 S1 C1 . . 107.2(3) ?
O3 S1 C1 . . 105.6(3) ?
O2 S1 C1 . . 106.0(3) ?
O4 S2 O6 . . 112.9(3) ?
O4 S2 O5 . . 112.2(3) ?
O6 S2 O5 . . 112.2(3) ?
O4 S2 C10 . . 105.9(3) ?
O6 S2 C10 . . 106.6(3) ?
O5 S2 C10 . . 106.3(3) ?
C6 C1 C2 . . 119.2(6) ?
C6 C1 S1 . . 120.5(5) ?
C2 C1 S1 . . 120.3(5) ?
C3 C2 C1 . . 120.5(6) ?
C3 C2 H2 . . 119.800000 ?
C1 C2 H2 . . 119.800000 ?
C2 C3 C4 . . 121.5(6) ?
C2 C3 H3 . . 119.200000 ?
C4 C3 H3 . . 119.200000 ?
C3 C4 C5 . . 117.8(6) ?
C3 C4 C7 . . 121.2(6) ?
C5 C4 C7 . . 120.9(6) ?
C6 C5 C4 . . 121.5(6) ?
C6 C5 H5 . . 119.200000 ?
C4 C5 H5 . . 119.200000 ?
C5 C6 C1 . . 119.5(6) ?
C5 C6 H6 . . 120.300000 ?
C1 C6 H6 . . 120.300000 ?
C12 C7 C8 . . 119.2(6) ?
C12 C7 C4 . . 119.7(6) ?
C8 C7 C4 . . 121.0(6) ?
C9 C8 C7 . . 119.7(6) ?
C9 C8 H8 . . 120.200000 ?
C7 C8 H8 . . 120.200000 ?
C8 C9 C10 . . 121.7(6) ?
C8 C9 H9 . . 119.200000 ?
C10 C9 H9 . . 119.200000 ?
C9 C10 C11 . . 119.8(6) ?
C9 C10 S2 . . 121.7(5) ?
C11 C10 S2 . . 118.5(5) ?
C10 C11 C12 . . 118.7(6) ?
C10 C11 H11 . . 120.600000 ?
C12 C11 H11 . . 120.600000 ?
C7 C12 C11 . . 121.0(6) ?
C7 C12 H12 . . 119.500000 ?
C11 C12 H12 . . 119.500000 ?
O9 S3 O8 . . 112.4(3) ?
O9 S3 O7 . . 112.9(2) ?
O8 S3 O7 . . 111.8(2) ?
O9 S3 C13 . . 106.7(3) ?
O8 S3 C13 . . 106.2(3) ?
O7 S3 C13 . . 106.3(3) ?
O11 S4 O12 . . 112.6(2) ?
O11 S4 O10 . . 112.4(3) ?
O12 S4 O10 . . 112.6(3) ?
O11 S4 C22 . . 107.2(3) ?
O12 S4 C22 . . 105.6(3) ?
O10 S4 C22 . . 105.9(3) ?
C18 C13 C14 . . 120.0(6) ?
C18 C13 S3 . . 119.5(5) ?
C14 C13 S3 . . 120.5(5) ?
C13 C14 C15 . . 119.8(6) ?
C13 C14 H14 . . 120.100000 ?
C15 C14 H14 . . 120.100000 ?
C14 C15 C16 . . 120.4(6) ?
C14 C15 H15 . . 119.800000 ?
C16 C15 H15 . . 119.800000 ?
C15 C16 C17 . . 118.7(6) ?
C15 C16 C19 . . 120.8(6) ?
C17 C16 C19 . . 120.4(6) ?
C18 C17 C16 . . 120.9(6) ?
C18 C17 H17 . . 119.500000 ?
C16 C17 H17 . . 119.500000 ?
C17 C18 C13 . . 120.1(6) ?
C17 C18 H18 . . 119.900000 ?
C13 C18 H18 . . 119.900000 ?
C24 C19 C20 . . 117.9(6) ?
C24 C19 C16 . . 122.2(6) ?
C20 C19 C16 . . 120.0(6) ?
C21 C20 C19 . . 121.1(6) ?
C21 C20 H20 . . 119.500000 ?
C19 C20 H20 . . 119.500000 ?
C20 C21 C22 . . 118.8(6) ?
C20 C21 H21 . . 120.600000 ?
C22 C21 H21 . . 120.600000 ?
C23 C22 C21 . . 120.7(6) ?
C23 C22 S4 . . 120.8(5) ?
C21 C22 S4 . . 118.5(5) ?
C22 C23 C24 . . 119.7(6) ?
C22 C23 H23 . . 120.100000 ?
C24 C23 H23 . . 120.100000 ?
C23 C24 C19 . . 121.7(6) ?
C23 C24 H24 . . 119.100000 ?
C19 C24 H24 . . 119.100000 ?
C25 N1 H1A . . 120.000000 ?
C25 N1 H1B . . 120.000000 ?
H1A N1 H1B . . 120.000000 ?
C25 N2 H2A . . 120.000000 ?
C25 N2 H2B . . 120.000000 ?
H2A N2 H2B . . 120.000000 ?
C25 N3 H3A . . 120.000000 ?
C25 N3 H3B . . 120.000000 ?
H3A N3 H3B . . 120.000000 ?
N1 C25 N3 . . 120.1(5) ?
N1 C25 N2 . . 120.5(5) ?
N3 C25 N2 . . 119.4(5) ?
C26 N4 H4A . . 120.000000 ?
C26 N4 H4B . . 120.000000 ?
H4A N4 H4B . . 120.000000 ?
C26 N5 H5A . . 120.000000 ?
C26 N5 H5B . . 120.000000 ?
H5A N5 H5B . . 120.000000 ?
C26 N6 H6A . . 120.000000 ?
C26 N6 H6B . . 120.000000 ?
H6A N6 H6B . . 120.000000 ?
N4 C26 N6 . . 120.4(5) ?
N4 C26 N5 . . 120.3(5) ?
N6 C26 N5 . . 119.4(5) ?
C27 N7 H7A . . 120.000000 ?
C27 N7 H7B . . 120.000000 ?
H7A N7 H7B . . 120.000000 ?
C27 N8 H8A . . 120.000000 ?
C27 N8 H8B . . 120.000000 ?
H8A N8 H8B . . 120.000000 ?
C27 N9 H9A . . 120.000000 ?
C27 N9 H9B . . 120.000000 ?
H9A N9 H9B . . 120.000000 ?
N8 C27 N9 . . 120.7(6) ?
N8 C27 N7 . . 119.5(6) ?
N9 C27 N7 . . 119.8(5) ?
C28 N10 H10A . . 120.000000 ?
C28 N10 H10B . . 120.000000 ?
H10A N10 H10B . . 120.000000 ?
C28 N11 H11A . . 120.000000 ?
C28 N11 H11B . . 120.000000 ?
H11A N11 H11B . . 120.000000 ?
C28 N12 H12A . . 120.000000 ?
C28 N12 H12B . . 120.000000 ?
H12A N12 H12B . . 120.000000 ?
N11 C28 N12 . . 121.1(5) ?
N11 C28 N10 . . 120.2(5) ?
N12 C28 N10 . . 118.7(6) ?

loop_
_geom_bond_atom_site_label_1
_geom_bond_atom_site_label_2
_geom_bond_site_symmetry_2
_geom_bond_distance
_geom_bond_publ_flag
C44 C43 . 1.504(5) ?
C44 H44A . 0.980000 ?
C44 H44B . 0.980000 ?
C44 H44C . 0.980000 ?
C43 F1 . 1.304(13) ?
C43 C41 . 1.522(5) ?
C43 H43 . 1.000000 ?
O13 C41 . 1.197(5) ?
C41 C38 . 1.509(5) ?
C35 C36 . 1.390000 ?
C35 C40 . 1.390000 ?
C35 H35 . 0.950000 ?
C36 C37 . 1.390000 ?
C36 H36 . 0.950000 ?
C37 C38 . 1.390000 ?
C37 H37 . 0.950000 ?
C38 C39 . 1.390000 ?
C39 C40 . 1.390000 ?
C39 H39 . 0.950000 ?
C40 H40 . 0.950000 ?
C46 F2 . 1.365(5) ?
C46 C45 . 1.501(5) ?
C46 C42 . 1.531(5) ?
C46 H46 . 1.000000 ?
C45 H45A . 0.980000 ?
C45 H45B . 0.980000 ?
C45 H45C . 0.980000 ?
O14 C42 . 1.201(5) ?
C42 C31 . 1.518(5) ?
C29 C30 . 1.390000 ?
C29 C34 . 1.390000 ?
C29 H29 . 0.950000 ?
C30 C31 . 1.390000 ?
C30 H30 . 0.950000 ?
C31 C32 . 1.390000 ?
C32 C33 . 1.390000 ?
C32 H32 . 0.950000 ?
C33 C34 . 1.390000 ?
C33 H33 . 0.950000 ?
C34 H34 . 0.950000 ?
S1 O1 . 1.456(4) ?
S1 O3 . 1.460(4) ?
S1 O2 . 1.472(4) ?
S1 C1 . 1.754(7) ?
S2 O4 . 1.465(5) ?
S2 O6 . 1.465(4) ?
S2 O5 . 1.468(4) ?
S2 C10 . 1.765(6) ?
C1 C6 . 1.397(9) ?
C1 C2 . 1.397(9) ?
C2 C3 . 1.367(9) ?
C2 H2 . 0.950000 ?
C3 C4 . 1.392(9) ?
C3 H3 . 0.950000 ?
C4 C5 . 1.396(9) ?
C4 C7 . 1.473(9) ?
C5 C6 . 1.387(9) ?
C5 H5 . 0.950000 ?
C6 H6 . 0.950000 ?
C7 C12 . 1.400(9) ?
C7 C8 . 1.402(9) ?
C8 C9 . 1.384(9) ?
C8 H8 . 0.950000 ?
C9 C10 . 1.384(9) ?
C9 H9 . 0.950000 ?
C10 C11 . 1.406(8) ?
C11 C12 . 1.407(8) ?
C11 H11 . 0.950000 ?
C12 H12 . 0.950000 ?
S3 O9 . 1.459(4) ?
S3 O8 . 1.460(4) ?
S3 O7 . 1.471(4) ?
S3 C13 . 1.775(6) ?
S4 O11 . 1.458(4) ?
S4 O12 . 1.460(4) ?
S4 O10 . 1.464(4) ?
S4 C22 . 1.772(6) ?
C13 C18 . 1.382(8) ?
C13 C14 . 1.388(8) ?
C14 C15 . 1.390(9) ?
C14 H14 . 0.950000 ?
C15 C16 . 1.392(9) ?
C15 H15 . 0.950000 ?
C16 C17 . 1.395(9) ?
C16 C19 . 1.486(9) ?
C17 C18 . 1.374(8) ?
C17 H17 . 0.950000 ?
C18 H18 . 0.950000 ?
C19 C24 . 1.380(9) ?
C19 C20 . 1.413(9) ?
C20 C21 . 1.386(10) ?
C20 H20 . 0.950000 ?
C21 C22 . 1.396(9) ?
C21 H21 . 0.950000 ?
C22 C23 . 1.376(9) ?
C23 C24 . 1.380(9) ?
C23 H23 . 0.950000 ?
C24 H24 . 0.950000 ?
N1 C25 . 1.324(7) ?
N1 H1A . 0.880000 ?
N1 H1B . 0.880000 ?
N2 C25 . 1.330(7) ?
N2 H2A . 0.880000 ?
N2 H2B . 0.880000 ?
N3 C25 . 1.326(8) ?
N3 H3A . 0.880000 ?
N3 H3B . 0.880000 ?
N4 C26 . 1.328(7) ?
N4 H4A . 0.880000 ?
N4 H4B . 0.880000 ?
N5 C26 . 1.333(7) ?
N5 H5A . 0.880000 ?
N5 H5B . 0.880000 ?
N6 C26 . 1.332(8) ?
N6 H6A . 0.880000 ?
N6 H6B . 0.880000 ?
N7 C27 . 1.339(8) ?
N7 H7A . 0.880000 ?
N7 H7B . 0.880000 ?
N8 C27 . 1.311(7) ?
N8 H8A . 0.880000 ?
N8 H8B . 0.880000 ?
N9 C27 . 1.320(8) ?
N9 H9A . 0.880000 ?
N9 H9B . 0.880000 ?
N10 C28 . 1.342(7) ?
N10 H10A . 0.880000 ?
N10 H10B . 0.880000 ?
N11 C28 . 1.321(8) ?
N11 H11A . 0.880000 ?
N11 H11B . 0.880000 ?
N12 C28 . 1.324(8) ?
N12 H12A . 0.880000 ?
N12 H12B . 0.880000 ?
